data_7108110
loop_
_publ_author_name
'C. B. Liu'
'R. A. S. Ferreira'
'F. A. Almeida Paz'
'A. Cadiau'
'L. D. Carlos'
'L. S. Fu'
'J. Rocha'
'F.-N. Shi'

_publ_section_title
;
 Highly emissive Zn-Ln metal-organic frameworks with an unusual 3D
 inorganic subnetwork
;
_journal_name_full Chem.Commun.
_journal_page_first 7964
_journal_paper_doi 10.1039/c2cc33223j
_journal_volume 48
_journal_year 2012
_chemical_formula_sum 'C15 H5.5 La N6 O13.25 Zn3'
_chemical_formula_weight 816.77
_chemical_name_systematic
;
?
;
_space_group_IT_number 205
_symmetry_cell_setting cubic
_symmetry_space_group_name_Hall '-P 2ac 2ab 3'
_symmetry_space_group_name_H-M 'P a -3'
_atom_sites_solution_hydrogens geom
_atom_sites_solution_primary direct
_atom_sites_solution_secondary difmap
_audit_creation_method SHELXL-97
_cell_angle_alpha 90.00
_cell_angle_beta 90.00
_cell_angle_gamma 90.00
_cell_formula_units_Z 8
_cell_length_a 16.3969(2)
_cell_length_b 16.3969(2)
_cell_length_c 16.3969(2)
_cell_measurement_reflns_used 1267
_cell_measurement_temperature 150(2)
_cell_measurement_theta_max 24.46
_cell_measurement_theta_min 2.78
_cell_volume 4408.44(9)
_computing_cell_refinement 'Bruker SMART'
_computing_data_collection 'Bruker SMART'
_computing_data_reduction 'Bruker SAINT'
_computing_molecular_graphics 'Bruker SHELXTL'
_computing_publication_material 'Bruker SHELXTL'
_computing_structure_refinement 'SHELXL-97 (Sheldrick, 1997)'
_computing_structure_solution 'SHELXS-97 (Sheldrick, 1990)'
_diffrn_ambient_temperature 150(2)
_diffrn_measured_fraction_theta_full 0.997
_diffrn_measured_fraction_theta_max 0.997
_diffrn_measurement_device_type 'CCD area detector'
_diffrn_measurement_method 'phi and omega scans'
_diffrn_radiation_monochromator graphite
_diffrn_radiation_source 'fine-focus sealed tube'
_diffrn_radiation_type MoK\a
_diffrn_radiation_wavelength 0.71073
_diffrn_reflns_av_R_equivalents 0.0898
_diffrn_reflns_av_sigmaI/netI 0.0571
_diffrn_reflns_limit_h_max 21
_diffrn_reflns_limit_h_min -13
_diffrn_reflns_limit_k_max 14
_diffrn_reflns_limit_k_min -20
_diffrn_reflns_limit_l_max 22
_diffrn_reflns_limit_l_min -22
_diffrn_reflns_number 13402
_diffrn_reflns_theta_full 29.15
_diffrn_reflns_theta_max 29.15
_diffrn_reflns_theta_min 3.04
_exptl_absorpt_coefficient_mu 5.209
_exptl_absorpt_correction_T_max 0.8187
_exptl_absorpt_correction_T_min 0.8187
_exptl_absorpt_correction_type multi-scan
_exptl_absorpt_process_details sadabs
_exptl_crystal_colour colourless
_exptl_crystal_density_diffrn 2.461
_exptl_crystal_density_method 'not measured'
_exptl_crystal_description cube
_exptl_crystal_F_000 3124
_exptl_crystal_size_max 0.04
_exptl_crystal_size_mid 0.04
_exptl_crystal_size_min 0.04
_refine_diff_density_max 1.294
_refine_diff_density_min -1.240
_refine_diff_density_rms 0.176
_refine_ls_extinction_method none
_refine_ls_goodness_of_fit_ref 1.066
_refine_ls_hydrogen_treatment constr
_refine_ls_matrix_type full
_refine_ls_number_parameters 118
_refine_ls_number_reflns 1983
_refine_ls_number_restraints 9
_refine_ls_restrained_S_all 1.070
_refine_ls_R_factor_all 0.0700
_refine_ls_R_factor_gt 0.0451
_refine_ls_shift/su_max 0.001
_refine_ls_shift/su_mean 0.000
_refine_ls_structure_factor_coef Fsqd
_refine_ls_weighting_details 'calc w=1/[\s^2^(Fo^2^)+(0.0400P)^2^+13.4237P] where P=(Fo^2^+2Fc^2^)/3'
_refine_ls_weighting_scheme calc
_refine_ls_wR_factor_gt 0.0914
_refine_ls_wR_factor_ref 0.0996
_reflns_number_gt 1533
_reflns_number_total 1983
_reflns_threshold_expression >2sigma(I)
_cod_data_source_file c2cc33223j.txt
_cod_data_source_block la1
_cod_original_sg_symbol_H-M Pa-3
_cod_original_formula_sum 'C15 H5.50 La N6 O13.25 Zn3'
_cod_database_code 7108110

loop_
_symmetry_equiv_pos_as_xyz
'x, y, z'
'-x+1/2, -y, z+1/2'
'-x, y+1/2, -z+1/2'
'x+1/2, -y+1/2, -z'
'z, x, y'
'z+1/2, -x+1/2, -y'
'-z+1/2, -x, y+1/2'
'-z, x+1/2, -y+1/2'
'y, z, x'
'-y, z+1/2, -x+1/2'
'y+1/2, -z+1/2, -x'
'-y+1/2, -z, x+1/2'
'-x, -y, -z'
'x-1/2, y, -z-1/2'
'x, -y-1/2, z-1/2'
'-x-1/2, y-1/2, z'
'-z, -x, -y'
'-z-1/2, x-1/2, y'
'z-1/2, x, -y-1/2'
'z, -x-1/2, y-1/2'
'-y, -z, -x'
'y, -z-1/2, x-1/2'
'-y-1/2, z-1/2, x'
'y-1/2, z, -x-1/2'

loop_
_atom_site_label
_atom_site_type_symbol
_atom_site_fract_x
_atom_site_fract_y
_atom_site_fract_z
_atom_site_U_iso_or_equiv
_atom_site_adp_type
_atom_site_occupancy
_atom_site_symmetry_multiplicity
_atom_site_calc_flag
_atom_site_refinement_flags
La1 La 0.758937(17) 0.258937(17) 0.241063(17) 0.00522(13) Uani 1 3 d S
Zn1 Zn 0.48624(4) 0.31713(4) 0.20367(4) 0.01230(17) Uani 1 1 d .
C1 C 0.4452(4) 0.2462(4) -0.1262(4) 0.0169(12) Uani 1 1 d .
C2 C 0.4822(3) 0.2513(4) -0.0428(3) 0.0153(12) Uani 1 1 d .
C3 C 0.5589(4) 0.2272(4) -0.0182(4) 0.0207(14) Uani 1 1 d .
H3 H 0.6012 0.2034 -0.0498 0.025 Uiso 1 1 calc R
C4 C 0.5591(3) 0.2462(3) 0.0630(3) 0.0119(11) Uani 1 1 d .
C5 C 0.6216(3) 0.2368(4) 0.1271(3) 0.0138(11) Uani 1 1 d .
N1 N 0.4390(3) 0.2827(3) 0.0189(3) 0.0111(10) Uani 1 1 d .
N2 N 0.4871(3) 0.2805(3) 0.0852(3) 0.0111(9) Uani 1 1 d .
O1 O 0.3691(2) 0.2641(2) -0.1301(2) 0.0142(8) Uani 1 1 d .
O2 O 0.4908(3) 0.2256(3) -0.1818(3) 0.0289(12) Uani 1 1 d .
O3 O 0.6054(2) 0.2673(2) 0.1967(2) 0.0144(9) Uani 1 1 d .
O4 O 0.6876(2) 0.2001(3) 0.1139(2) 0.0167(9) Uani 1 1 d .
O5 O 0.6690(3) 0.1690(3) 0.3310(3) 0.056(3) Uani 1 3 d SDU
H5A H 0.6618 0.1270 0.3014 0.068 Uiso 0.33 1 d PRD
H5B H 0.6907 0.1512 0.3746 0.068 Uiso 0.33 1 d PRD
O6 O 0.553(3) 0.053(3) 0.447(3) 0.15(4) Uani 0.25 3 d SP
H6A H 0.5234 0.0234 0.4766 0.183 Uiso 0.25 3 d SPR
H6B H 0.5448 0.0296 0.3904 0.183 Uiso 0.08 1 d PR

loop_
_atom_site_aniso_label
_atom_site_aniso_U_11
_atom_site_aniso_U_22
_atom_site_aniso_U_33
_atom_site_aniso_U_23
_atom_site_aniso_U_13
_atom_site_aniso_U_12
La1 0.00522(13) 0.00522(13) 0.00522(13) -0.00012(10) -0.00012(10) 0.00012(10)
Zn1 0.0120(3) 0.0145(3) 0.0104(3) -0.0010(2) 0.0004(3) 0.0022(3)
C1 0.012(3) 0.027(3) 0.012(3) -0.005(2) -0.001(2) 0.003(2)
C2 0.010(3) 0.028(3) 0.008(2) -0.005(2) -0.006(2) 0.005(2)
C3 0.012(3) 0.034(4) 0.016(3) -0.010(3) 0.001(2) 0.008(3)
C4 0.011(3) 0.015(3) 0.009(3) -0.003(2) -0.006(2) 0.001(2)
C5 0.013(3) 0.017(3) 0.012(3) -0.001(2) -0.007(2) 0.001(2)
N1 0.011(2) 0.014(2) 0.009(2) -0.0052(18) -0.0036(18) 0.0016(18)
N2 0.010(2) 0.013(2) 0.010(2) -0.0023(18) -0.0044(18) 0.0013(18)
O1 0.0084(18) 0.021(2) 0.013(2) -0.0033(17) -0.0035(15) 0.0050(16)
O2 0.013(2) 0.056(3) 0.017(2) -0.014(2) -0.0005(18) 0.008(2)
O3 0.0125(19) 0.021(2) 0.0093(19) -0.0001(17) -0.0028(15) 0.0042(17)
O4 0.013(2) 0.020(2) 0.017(2) -0.0063(17) -0.0083(17) 0.0059(17)
O5 0.056(3) 0.056(3) 0.056(3) 0.014(2) 0.014(2) -0.014(2)
O6 0.15(4) 0.15(4) 0.15(4) -0.12(4) -0.12(4) 0.12(4)

loop_
_atom_type_symbol
_atom_type_description
_atom_type_scat_dispersion_real
_atom_type_scat_dispersion_imag
_atom_type_scat_source
C C 0.0033 0.0016 'International Tables Vol C Tables 4.2.6.8 and 6.1.1.4'
H H 0.0000 0.0000 'International Tables Vol C Tables 4.2.6.8 and 6.1.1.4'
N N 0.0061 0.0033 'International Tables Vol C Tables 4.2.6.8 and 6.1.1.4'
O O 0.0106 0.0060 'International Tables Vol C Tables 4.2.6.8 and 6.1.1.4'
Zn Zn 0.2839 1.4301 'International Tables Vol C Tables 4.2.6.8 and 6.1.1.4'
La La -0.2871 2.4523 'International Tables Vol C Tables 4.2.6.8 and 6.1.1.4'

loop_
_geom_angle_atom_site_label_1
_geom_angle_atom_site_label_2
_geom_angle_atom_site_label_3
_geom_angle
_geom_angle_site_symmetry_1
_geom_angle_site_symmetry_3
O5 La1 O4 89.38(10) . 8_645
O5 La1 O4 89.38(10) . .
O4 La1 O4 119.989(4) 8_645 .
O5 La1 O4 89.38(10) . 11_556
O4 La1 O4 119.988(4) 8_645 11_556
O4 La1 O4 119.988(4) . 11_556
O5 La1 O1 136.36(9) . 4
O4 La1 O1 68.44(13) 8_645 4
O4 La1 O1 72.19(12) . 4
O4 La1 O1 134.19(14) 11_556 4
O5 La1 O1 136.36(9) . 5_655
O4 La1 O1 72.19(12) 8_645 5_655
O4 La1 O1 134.18(13) . 5_655
O4 La1 O1 68.44(13) 11_556 5_655
O1 La1 O1 73.40(14) 4 5_655
O5 La1 O1 136.36(9) . 10_655
O4 La1 O1 134.19(14) 8_645 10_655
O4 La1 O1 68.44(13) . 10_655
O4 La1 O1 72.19(12) 11_556 10_655
O1 La1 O1 73.40(14) 4 10_655
O1 La1 O1 73.40(14) 5_655 10_655
O5 La1 O3 68.67(9) . 8_645
O4 La1 O3 50.21(12) 8_645 8_645
O4 La1 O3 74.02(13) . 8_645
O4 La1 O3 154.61(13) 11_556 8_645
O1 La1 O3 68.31(13) 4 8_645
O1 La1 O3 118.82(12) 5_655 8_645
O1 La1 O3 132.63(12) 10_655 8_645
O5 La1 O3 68.67(9) . 11_556
O4 La1 O3 74.02(13) 8_645 11_556
O4 La1 O3 154.61(13) . 11_556
O4 La1 O3 50.21(12) 11_556 11_556
O1 La1 O3 132.63(12) 4 11_556
O1 La1 O3 68.31(13) 5_655 11_556
O1 La1 O3 118.82(12) 10_655 11_556
O3 La1 O3 107.55(9) 8_645 11_556
O5 La1 O3 68.67(9) . .
O4 La1 O3 154.61(13) 8_645 .
O4 La1 O3 50.21(13) . .
O4 La1 O3 74.02(13) 11_556 .
O1 La1 O3 118.82(12) 4 .
O1 La1 O3 132.63(12) 5_655 .
O1 La1 O3 68.31(13) 10_655 .
O3 La1 O3 107.55(10) 8_645 .
O3 La1 O3 107.55(10) 11_556 .
O5 La1 C5 81.59(12) . .
O4 La1 C5 143.01(14) 8_645 .
O4 La1 C5 25.15(14) . .
O4 La1 C5 95.84(14) 11_556 .
O1 La1 C5 94.00(14) 4 .
O1 La1 C5 135.58(14) 5_655 .
O1 La1 C5 62.19(15) 10_655 .
O3 La1 C5 93.45(14) 8_645 .
O3 La1 C5 133.01(14) 11_556 .
O3 La1 C5 25.60(14) . .
O5 La1 C5 81.59(12) . 8_645
O4 La1 C5 25.15(14) 8_645 8_645
O4 La1 C5 95.84(14) . 8_645
O4 La1 C5 143.01(14) 11_556 8_645
O1 La1 C5 62.19(15) 4 8_645
O1 La1 C5 94.00(14) 5_655 8_645
O1 La1 C5 135.58(14) 10_655 8_645
O3 La1 C5 25.60(14) 8_645 8_645
O3 La1 C5 93.45(14) 11_556 8_645
O3 La1 C5 133.01(14) . 8_645
C5 La1 C5 117.90(6) . 8_645
O2 Zn1 N2 142.3(2) 15_566 .
O2 Zn1 N1 103.0(2) 15_566 19_656
N2 Zn1 N1 112.61(18) . 19_656
O2 Zn1 O3 83.17(17) 15_566 .
N2 Zn1 O3 80.14(17) . .
N1 Zn1 O3 97.95(17) 19_656 .
O2 Zn1 O1 86.66(18) 15_566 19_656
N2 Zn1 O1 110.93(17) . 19_656
N1 Zn1 O1 79.73(16) 19_656 19_656
O3 Zn1 O1 168.79(15) . 19_656
O2 C1 O1 128.3(6) . .
O2 C1 C2 116.5(5) . .
O1 C1 C2 115.2(5) . .
N1 C2 C3 111.8(5) . .
N1 C2 C1 119.9(5) . .
C3 C2 C1 128.3(5) . .
C4 C3 C2 102.8(5) . .
C4 C3 H3 128.6 . .
C2 C3 H3 128.6 . .
N2 C4 C3 110.7(5) . .
N2 C4 C5 117.2(5) . .
C3 C4 C5 132.2(5) . .
O4 C5 O3 121.5(5) . .
O4 C5 C4 121.6(5) . .
O3 C5 C4 116.9(5) . .
O4 C5 La1 60.8(3) . .
O3 C5 La1 62.8(3) . .
C4 C5 La1 165.6(4) . .
C2 N1 N2 106.9(4) . .
C2 N1 Zn1 110.8(3) . 22_565
N2 N1 Zn1 140.8(4) . 22_565
N1 N2 C4 107.7(4) . .
N1 N2 Zn1 139.6(4) . .
C4 N2 Zn1 112.6(3) . .
C1 O1 Zn1 113.4(3) . 22_565
C1 O1 La1 132.8(4) . 4_455
Zn1 O1 La1 112.41(16) 22_565 4_455
C1 O2 Zn1 140.2(4) . 15_565
C5 O3 Zn1 113.0(3) . .
C5 O3 La1 91.6(3) . .
Zn1 O3 La1 152.77(19) . .
C5 O4 La1 94.1(3) . .
La1 O5 H5A 102.7 . .
La1 O5 H5B 116.3 . .
H5A O5 H5B 105.0 . .
H6A O6 H6B 102.9 . .

loop_
_geom_bond_atom_site_label_1
_geom_bond_atom_site_label_2
_geom_bond_distance
_geom_bond_site_symmetry_2
La1 O5 2.554(10) .
La1 O4 2.579(4) 8_645
La1 O4 2.579(4) .
La1 O4 2.579(4) 11_556
La1 O1 2.592(4) 4
La1 O1 2.592(4) 5_655
La1 O1 2.592(4) 10_655
La1 O3 2.623(4) 8_645
La1 O3 2.623(4) 11_556
La1 O3 2.623(4) .
La1 C5 2.948(5) .
La1 C5 2.948(5) 8_645
Zn1 O2 2.007(4) 15_566
Zn1 N2 2.033(5) .
Zn1 N1 2.081(5) 19_656
Zn1 O3 2.122(4) .
Zn1 O1 2.156(4) 19_656
C1 O2 1.225(7) .
C1 O1 1.283(7) .
C1 C2 1.499(8) .
C2 N1 1.338(7) .
C2 C3 1.380(8) .
C3 C4 1.367(8) .
C3 H3 0.9500 .
C4 N2 1.358(7) .
C4 C5 1.476(7) .
C5 O4 1.256(7) .
C5 O3 1.274(7) .
N1 N2 1.344(6) .
N1 Zn1 2.081(5) 22_565
O1 Zn1 2.156(4) 22_565
O1 La1 2.591(4) 4_455
O2 Zn1 2.007(4) 15_565
O5 H5A 0.8508 .
O5 H5B 0.8513 .
O6 H6A 0.8495 .
O6 H6B 1.0107 .

loop_
_geom_hbond_atom_site_label_D
_geom_hbond_atom_site_label_H
_geom_hbond_atom_site_label_A
_geom_hbond_distance_DH
_geom_hbond_distance_HA
_geom_hbond_distance_DA
_geom_hbond_angle_DHA
_geom_hbond_site_symmetry_A
O5 H5A O2 0.85 2.58 3.401(5) 163.5 18_655
O5 H5B O2 0.85 2.65 3.401(5) 148.5 21_656
O6 H6A O6 0.85 2.18 3.03(19) 180.0 13_656
O6 H6B N1 1.01 2.53 3.485(7) 156.8 18_655

loop_
_geom_torsion_atom_site_label_1
_geom_torsion_atom_site_label_2
_geom_torsion_atom_site_label_3
_geom_torsion_atom_site_label_4
_geom_torsion
_geom_torsion_site_symmetry_1
_geom_torsion_site_symmetry_4
O2 C1 C2 N1 171.9(6) . .
O1 C1 C2 N1 -8.0(9) . .
O2 C1 C2 C3 -8.0(10) . .
O1 C1 C2 C3 172.0(6) . .
N1 C2 C3 C4 0.0(7) . .
C1 C2 C3 C4 180.0(6) . .
C2 C3 C4 N2 -0.7(7) . .
C2 C3 C4 C5 179.8(6) . .
N2 C4 C5 O4 174.4(5) . .
C3 C4 C5 O4 -6.1(11) . .
N2 C4 C5 O3 -5.3(8) . .
C3 C4 C5 O3 174.1(7) . .
N2 C4 C5 La1 -90.4(16) . .
C3 C4 C5 La1 89.1(17) . .
O5 La1 C5 O4 -106.8(3) . .
O4 La1 C5 O4 -29.2(4) 8_645 .
O4 La1 C5 O4 164.7(4) 11_556 .
O1 La1 C5 O4 29.5(4) 4 .
O1 La1 C5 O4 99.8(4) 5_655 .
O1 La1 C5 O4 98.4(4) 10_655 .
O3 La1 C5 O4 -39.0(4) 8_645 .
O3 La1 C5 O4 -157.0(3) 11_556 .
O3 La1 C5 O4 -163.9(6) . .
C5 La1 C5 O4 -31.0(5) 8_645 .
O5 La1 C5 O3 57.1(3) . .
O4 La1 C5 O3 134.8(3) 8_645 .
O4 La1 C5 O3 163.9(6) . .
O4 La1 C5 O3 -31.4(3) 11_556 .
O1 La1 C5 O3 -166.5(3) 4 .
O1 La1 C5 O3 -96.3(4) 5_655 .
O1 La1 C5 O3 -97.7(3) 10_655 .
O3 La1 C5 O3 125.0(4) 8_645 .
O3 La1 C5 O3 7.0(4) 11_556 .
C5 La1 C5 O3 132.9(2) 8_645 .
O5 La1 C5 C4 149.6(16) . .
O4 La1 C5 C4 -132.8(15) 8_645 .
O4 La1 C5 C4 -103.6(17) . .
O4 La1 C5 C4 61.1(16) 11_556 .
O1 La1 C5 C4 -74.1(16) 4 .
O1 La1 C5 C4 -3.8(17) 5_655 .
O1 La1 C5 C4 -5.2(15) 10_655 .
O3 La1 C5 C4 -142.6(16) 8_645 .
O3 La1 C5 C4 99.4(16) 11_556 .
O3 La1 C5 C4 92.5(16) . .
C5 La1 C5 C4 -134.6(15) 8_645 .
C3 C2 N1 N2 0.6(7) . .
C1 C2 N1 N2 -179.3(5) . .
C3 C2 N1 Zn1 -168.4(5) . 22_565
C1 C2 N1 Zn1 11.6(7) . 22_565
C2 N1 N2 C4 -1.0(6) . .
Zn1 N1 N2 C4 162.7(5) 22_565 .
C2 N1 N2 Zn1 175.1(5) . .
Zn1 N1 N2 Zn1 -21.2(10) 22_565 .
C3 C4 N2 N1 1.1(7) . .
C5 C4 N2 N1 -179.3(5) . .
C3 C4 N2 Zn1 -176.2(4) . .
C5 C4 N2 Zn1 3.4(6) . .
O2 Zn1 N2 N1 118.1(6) 15_566 .
N1 Zn1 N2 N1 -82.3(6) 19_656 .
O3 Zn1 N2 N1 -176.9(6) . .
O1 Zn1 N2 N1 5.0(6) 19_656 .
O2 Zn1 N2 C4 -66.0(5) 15_566 .
N1 Zn1 N2 C4 93.7(4) 19_656 .
O3 Zn1 N2 C4 -0.9(4) . .
O1 Zn1 N2 C4 -179.1(4) 19_656 .
O2 C1 O1 Zn1 179.9(6) . 22_565
C2 C1 O1 Zn1 -0.1(7) . 22_565
O2 C1 O1 La1 14.9(10) . 4_455
C2 C1 O1 La1 -165.1(4) . 4_455
O1 C1 O2 Zn1 -17.4(13) . 15_565
C2 C1 O2 Zn1 162.6(5) . 15_565
O4 C5 O3 Zn1 -175.5(4) . .
C4 C5 O3 Zn1 4.3(7) . .
La1 C5 O3 Zn1 168.1(3) . .
O4 C5 O3 La1 16.4(6) . .
C4 C5 O3 La1 -163.8(5) . .
O2 Zn1 O3 C5 144.1(4) 15_566 .
N2 Zn1 O3 C5 -2.0(4) . .
N1 Zn1 O3 C5 -113.7(4) 19_656 .
O1 Zn1 O3 C5 169.1(7) 19_656 .
O2 Zn1 O3 La1 -62.8(4) 15_566 .
N2 Zn1 O3 La1 151.2(4) . .
N1 Zn1 O3 La1 39.5(4) 19_656 .
O1 Zn1 O3 La1 -37.7(11) 19_656 .
O5 La1 O3 C5 -116.9(3) . .
O4 La1 O3 C5 -85.1(5) 8_645 .
O4 La1 O3 C5 -8.8(3) . .
O4 La1 O3 C5 147.4(4) 11_556 .
O1 La1 O3 C5 15.4(4) 4 .
O1 La1 O3 C5 109.0(3) 5_655 .
O1 La1 O3 C5 70.6(3) 10_655 .
O3 La1 O3 C5 -59.1(4) 8_645 .
O3 La1 O3 C5 -174.6(3) 11_556 .
C5 La1 O3 C5 -62.2(3) 8_645 .
O5 La1 O3 Zn1 87.7(4) . .
O4 La1 O3 Zn1 119.5(4) 8_645 .
O4 La1 O3 Zn1 -164.2(5) . .
O4 La1 O3 Zn1 -8.0(4) 11_556 .
O1 La1 O3 Zn1 -140.1(4) 4 .
O1 La1 O3 Zn1 -46.5(5) 5_655 .
O1 La1 O3 Zn1 -84.8(4) 10_655 .
O3 La1 O3 Zn1 145.5(3) 8_645 .
O3 La1 O3 Zn1 29.9(5) 11_556 .
C5 La1 O3 Zn1 -155.4(7) . .
C5 La1 O3 Zn1 142.3(4) 8_645 .
O3 C5 O4 La1 -16.8(6) . .
C4 C5 O4 La1 163.5(5) . .
O5 La1 O4 C5 71.3(3) . .
O4 La1 O4 C5 160.2(3) 8_645 .
O4 La1 O4 C5 -17.6(5) 11_556 .
O1 La1 O4 C5 -148.9(4) 4 .
O1 La1 O4 C5 -105.9(4) 5_655 .
O1 La1 O4 C5 -70.2(4) 10_655 .
O3 La1 O4 C5 139.2(4) 8_645 .
O3 La1 O4 C5 41.9(5) 11_556 .
O3 La1 O4 C5 8.9(3) . .
C5 La1 O4 C5 152.8(4) 8_645 .
